data_2019527
loop_
_publ_author_name
'Jin, Yu-Xiu'
'Yang, Fang'
'Yuan, Li-Min'
'Yan, Chao-Guo'
'Liu, Wen-Long'

_publ_section_title
;
 A two-dimensional Cd^II^ coordination polymer with
 2,2'-(disulfanediyl)dibenzoate and 1,10-phenanthroline ligands
;
_journal_coeditor_code BG3177
_journal_issue 5
_journal_name_full 'Acta Crystallographica Section C'
_journal_page_first 517
_journal_page_last 521
_journal_paper_doi 10.1107/S2053229614009036
_journal_volume 70
_journal_year 2014
_chemical_formula_iupac '[Cd (C14 H8 O4 S2) (C12 H8 N2)]'
_chemical_formula_moiety 'C26 H16 Cd N2 O4 S2'
_chemical_formula_sum 'C26 H16 Cd N2 O4 S2'
_chemical_formula_weight 596.93
_chemical_name_systematic
Poly[[\m~3~-2,2'-(disulfanediyl)dibenzoato-\k^5^<i>O</i>,<i>O</i>':<i>O</i>:<i>O</i>'',<i>O</i>'''](1,10-phenanthroline-\k^2^<i>N</i>,<i>N</i>')cadmium(II)]
_space_group_crystal_system monoclinic
_space_group_IT_number 14
_space_group_name_Hall '-P 2ybc'
_space_group_name_H-M_alt 'P 1 21/c 1'
_symmetry_space_group_name_Hall '-P 2ybc'
_symmetry_space_group_name_H-M 'P 1 21/c 1'
_atom_sites_solution_hydrogens geom
_audit_creation_method SHELXL2013
_cell_angle_alpha 90
_cell_angle_beta 116.011(8)
_cell_angle_gamma 90
_cell_formula_units_Z 4
_cell_length_a 12.2769(18)
_cell_length_b 12.4664(18)
_cell_length_c 16.5885(17)
_cell_measurement_reflns_used 2808
_cell_measurement_temperature 296(2)
_cell_measurement_theta_max 22.568
_cell_measurement_theta_min 2.394
_cell_volume 2281.7(5)
_computing_cell_refinement 'SAINT (Bruker, 2003)'
_computing_data_collection 'APEX2 (Bruker, 2005)'
_computing_data_reduction 'SAINT (Bruker, 2003)'
_computing_molecular_graphics
;
XP (Sheldrick, 2008) and DIAMOND (Brandenburg, 1999)
;
_computing_publication_material
;
SHELXL2013 (Sheldrick, 2008) and PLATON (Spek, 2009)
;
_computing_structure_refinement 'SHELXL2013 (Sheldrick, 2008)'
_computing_structure_solution 'SHELXL2013 (Sheldrick, 2008)'
_diffrn_ambient_temperature 296(2)
_diffrn_measured_fraction_theta_full 0.995
_diffrn_measured_fraction_theta_max 0.987
_diffrn_measurement_device_type 'Bruker APEXII CCD area-detector'
_diffrn_measurement_method '\f and \w'
_diffrn_radiation_type MoK\a
_diffrn_radiation_wavelength 0.71073
_diffrn_reflns_av_R_equivalents 0.0646
_diffrn_reflns_limit_h_max 15
_diffrn_reflns_limit_h_min -15
_diffrn_reflns_limit_k_max 16
_diffrn_reflns_limit_k_min -16
_diffrn_reflns_limit_l_max 21
_diffrn_reflns_limit_l_min -21
_diffrn_reflns_number 19431
_diffrn_reflns_theta_full 25.242
_diffrn_reflns_theta_max 27.525
_diffrn_reflns_theta_min 2.130
_exptl_absorpt_coefficient_mu 1.178
_exptl_absorpt_correction_T_max 0.736
_exptl_absorpt_correction_T_min 0.669
_exptl_absorpt_correction_type multi-scan
_exptl_absorpt_process_details '(SADABS; Bruker, 2003)'
_exptl_crystal_colour yellow
_exptl_crystal_density_diffrn 1.738
_exptl_crystal_description block
_exptl_crystal_F_000 1192
_exptl_crystal_size_max 0.350
_exptl_crystal_size_mid 0.320
_exptl_crystal_size_min 0.260
_refine_diff_density_max 1.090
_refine_diff_density_min -0.757
_refine_ls_extinction_method none
_refine_ls_goodness_of_fit_ref 1.026
_refine_ls_hydrogen_treatment constr
_refine_ls_matrix_type full
_refine_ls_number_parameters 316
_refine_ls_number_reflns 5170
_refine_ls_number_restraints 0
_refine_ls_restrained_S_all 1.026
_refine_ls_R_factor_all 0.0772
_refine_ls_R_factor_gt 0.0395
_refine_ls_shift/su_max 0.001
_refine_ls_shift/su_mean 0.000
_refine_ls_structure_factor_coef Fsqd
_refine_ls_weighting_details 'w = 1/[\s^2^(Fo^2^)+(0.0262P)^2^] where P=(Fo^2^+2Fc^2^)/3'
_refine_ls_weighting_scheme calc
_refine_ls_wR_factor_gt 0.0678
_refine_ls_wR_factor_ref 0.0790
_reflns_number_gt 3438
_reflns_number_total 5170
_reflns_threshold_expression I>2\s(I)
_cod_data_source_file bg3177sup1.cf
_cod_data_source_block I
_cod_database_code 2019527
_cod_database_fobs_code 2019527
_shelx_space_group_comment
;
The symmetry employed for this shelxl refinement is uniquely defined
by the following loop, which should always be used as a source of
symmetry information in preference to the above space-group names.
They are only intended as comments.
;
_shelx_estimated_absorpt_t_min 0.683
_shelx_estimated_absorpt_t_max 0.749
_shelxl_version_number .2013

loop_
_space_group_symop_operation_xyz
'x, y, z'
'-x, y+1/2, -z+1/2'
'-x, -y, -z'
'x, -y-1/2, z-1/2'

loop_
_atom_site_type_symbol
_atom_site_label
_atom_site_fract_x
_atom_site_fract_y
_atom_site_fract_z
_atom_site_U_iso_or_equiv
_atom_site_adp_type
_atom_site_calc_flag
_atom_site_occupancy
Cd Cd1 0.56781(2) 0.37057(2) 0.48691(2) 0.03269(9) Uani d 1
C C1 0.3439(3) 0.4225(3) 0.3500(2) 0.0299(8) Uani d 1
C C2 0.2331(3) 0.4640(3) 0.2727(2) 0.0302(8) Uani d 1
C C3 0.2190(3) 0.5756(3) 0.2595(3) 0.0391(9) Uani d 1
H H3 0.2770 0.6211 0.3004 0.047 Uiso calc 1
C C4 0.1218(4) 0.6191(3) 0.1880(3) 0.0491(11) Uani d 1
H H4 0.1136 0.6931 0.1811 0.059 Uiso calc 1
C C5 0.0369(4) 0.5523(4) 0.1266(3) 0.0536(12) Uani d 1
H H5 -0.0277 0.5815 0.0770 0.064 Uiso calc 1
C C6 0.0460(3) 0.4426(3) 0.1373(3) 0.0441(10) Uani d 1
H H6 -0.0133 0.3987 0.0958 0.053 Uiso calc 1
C C7 0.1435(3) 0.3968(3) 0.2102(2) 0.0318(9) Uani d 1
C C8 -0.0050(3) 0.1659(3) 0.0401(2) 0.0336(9) Uani d 1
C C9 0.0982(4) 0.1864(3) 0.0278(3) 0.0457(11) Uani d 1
H H9 0.1640 0.2201 0.0733 0.055 Uiso calc 1
C C10 0.1053(4) 0.1581(3) -0.0501(3) 0.0497(12) Uani d 1
H H10 0.1750 0.1734 -0.0568 0.060 Uiso calc 1
C C11 0.0093(4) 0.1071(3) -0.1180(3) 0.0477(11) Uani d 1
H H11 0.0150 0.0850 -0.1695 0.057 Uiso calc 1
C C12 -0.0949(4) 0.0894(3) -0.1086(3) 0.0414(10) Uani d 1
H H12 -0.1608 0.0575 -0.1555 0.050 Uiso calc 1
C C13 -0.1047(3) 0.1176(3) -0.0312(3) 0.0336(9) Uani d 1
C C14 -0.2222(4) 0.0999(3) -0.0262(3) 0.0372(9) Uani d 1
C C15 0.4586(4) 0.3057(3) 0.6277(3) 0.0489(11) Uani d 1
H H15 0.4246 0.3739 0.6147 0.059 Uiso calc 1
C C16 0.4465(4) 0.2447(4) 0.6951(3) 0.0547(12) Uani d 1
H H16 0.4059 0.2723 0.7265 0.066 Uiso calc 1
C C17 0.4955(4) 0.1452(4) 0.7130(3) 0.0587(13) Uani d 1
H H17 0.4888 0.1043 0.7576 0.070 Uiso calc 1
C C18 0.5560(4) 0.1024(3) 0.6655(3) 0.0460(11) Uani d 1
C C19 0.6044(4) -0.0029(4) 0.6794(3) 0.0604(13) Uani d 1
H H19 0.6019 -0.0447 0.7250 0.072 Uiso calc 1
C C20 0.6535(4) -0.0433(4) 0.6284(3) 0.0607(13) Uani d 1
H H20 0.6824 -0.1134 0.6380 0.073 Uiso calc 1
C C21 0.6626(3) 0.0191(3) 0.5590(3) 0.0438(10) Uani d 1
C C22 0.7107(4) -0.0205(3) 0.5029(3) 0.0568(13) Uani d 1
H H22 0.7382 -0.0909 0.5093 0.068 Uiso calc 1
C C23 0.7178(4) 0.0433(4) 0.4388(3) 0.0561(12) Uani d 1
H H23 0.7500 0.0175 0.4012 0.067 Uiso calc 1
C C24 0.6752(4) 0.1491(3) 0.4307(3) 0.0491(11) Uani d 1
H H24 0.6825 0.1935 0.3883 0.059 Uiso calc 1
C C25 0.6190(3) 0.1250(3) 0.5449(2) 0.0357(9) Uani d 1
C C26 0.5633(3) 0.1676(3) 0.5985(2) 0.0350(9) Uani d 1
N N1 0.5169(3) 0.2688(2) 0.5820(2) 0.0384(8) Uani d 1
N N2 0.6249(3) 0.1888(2) 0.4807(2) 0.0385(8) Uani d 1
O O1 0.4166(2) 0.48925(19) 0.40639(16) 0.0376(6) Uani d 1
O O2 0.3674(2) 0.3254(2) 0.35609(17) 0.0469(7) Uani d 1
O O3 -0.2242(2) 0.1116(2) 0.04813(18) 0.0452(7) Uani d 1
O O4 -0.3168(2) 0.0780(2) -0.09561(19) 0.0539(8) Uani d 1
S S1 0.15415(9) 0.25442(8) 0.22761(7) 0.0419(3) Uani d 1
S S2 -0.01405(9) 0.19553(8) 0.14316(7) 0.0425(3) Uani d 1

loop_
_atom_site_aniso_label
_atom_site_aniso_U_11
_atom_site_aniso_U_22
_atom_site_aniso_U_33
_atom_site_aniso_U_12
_atom_site_aniso_U_13
_atom_site_aniso_U_23
Cd1 0.02738(15) 0.02949(14) 0.03658(17) 0.00379(13) 0.00977(12) 0.00325(13)
C1 0.026(2) 0.034(2) 0.031(2) 0.0005(17) 0.0135(18) 0.0019(17)
C2 0.030(2) 0.035(2) 0.026(2) 0.0041(17) 0.0124(17) 0.0040(16)
C3 0.035(2) 0.035(2) 0.040(2) 0.0004(18) 0.0090(19) -0.0019(18)
C4 0.051(3) 0.032(2) 0.054(3) 0.011(2) 0.013(2) 0.013(2)
C5 0.039(3) 0.053(3) 0.051(3) 0.007(2) 0.003(2) 0.014(2)
C6 0.031(2) 0.048(3) 0.036(2) -0.0033(19) -0.0003(19) 0.0026(19)
C7 0.026(2) 0.037(2) 0.028(2) -0.0023(16) 0.0075(17) 0.0030(16)
C8 0.036(2) 0.0262(19) 0.039(2) -0.0013(17) 0.0169(19) 0.0013(16)
C9 0.031(2) 0.045(3) 0.059(3) -0.0067(19) 0.019(2) 0.003(2)
C10 0.048(3) 0.049(3) 0.068(3) 0.006(2) 0.040(3) 0.010(2)
C11 0.057(3) 0.043(3) 0.053(3) 0.005(2) 0.034(3) 0.001(2)
C12 0.047(3) 0.035(2) 0.038(2) -0.0004(19) 0.015(2) 0.0003(18)
C13 0.034(2) 0.026(2) 0.040(2) 0.0020(17) 0.0158(18) 0.0047(17)
C14 0.035(2) 0.030(2) 0.039(2) 0.0009(17) 0.009(2) -0.0019(17)
C15 0.046(3) 0.046(3) 0.061(3) -0.010(2) 0.029(2) -0.014(2)
C16 0.056(3) 0.069(3) 0.052(3) -0.014(3) 0.035(3) -0.011(2)
C17 0.060(3) 0.073(4) 0.042(3) -0.016(3) 0.022(2) 0.003(2)
C18 0.049(3) 0.045(3) 0.037(2) -0.006(2) 0.012(2) 0.0063(19)
C19 0.069(3) 0.044(3) 0.053(3) -0.001(2) 0.012(3) 0.018(2)
C20 0.062(3) 0.037(3) 0.064(3) 0.007(2) 0.010(3) 0.011(2)
C21 0.030(2) 0.032(2) 0.051(3) 0.0000(18) 0.001(2) 0.000(2)
C22 0.041(3) 0.038(3) 0.080(4) 0.006(2) 0.016(3) -0.011(2)
C23 0.050(3) 0.056(3) 0.069(3) 0.002(2) 0.033(3) -0.011(3)
C24 0.046(3) 0.048(3) 0.062(3) -0.004(2) 0.032(2) -0.007(2)
C25 0.031(2) 0.0297(19) 0.039(2) -0.0044(18) 0.0079(18) 0.0023(18)
C26 0.031(2) 0.030(2) 0.035(2) -0.0040(17) 0.0065(18) 0.0008(17)
N1 0.039(2) 0.0355(19) 0.042(2) -0.0018(15) 0.0191(17) 0.0005(15)
N2 0.038(2) 0.0350(19) 0.043(2) 0.0042(15) 0.0178(17) 0.0036(16)
O1 0.0293(15) 0.0313(14) 0.0378(15) 0.0026(12) 0.0014(12) -0.0058(12)
O2 0.0407(17) 0.0337(16) 0.0443(17) 0.0033(13) -0.0017(14) -0.0014(13)
O3 0.0313(16) 0.0643(19) 0.0405(17) -0.0072(13) 0.0164(14) -0.0034(14)
O4 0.0278(16) 0.079(2) 0.0472(18) -0.0076(15) 0.0094(14) -0.0130(16)
S1 0.0367(6) 0.0339(6) 0.0409(6) -0.0037(4) 0.0039(5) 0.0009(5)
S2 0.0370(6) 0.0472(6) 0.0416(6) -0.0125(5) 0.0157(5) -0.0083(5)

loop_
_atom_type_symbol
_atom_type_description
_atom_type_scat_dispersion_real
_atom_type_scat_dispersion_imag
_atom_type_scat_source
C C 0.0033 0.0016 'International Tables Vol C Tables 4.2.6.8 and 6.1.1.4'
Cd Cd -0.8075 1.2024 'International Tables Vol C Tables 4.2.6.8 and 6.1.1.4'
N N 0.0061 0.0033 'International Tables Vol C Tables 4.2.6.8 and 6.1.1.4'
O O 0.0106 0.0060 'International Tables Vol C Tables 4.2.6.8 and 6.1.1.4'
S S 0.1246 0.1234 'International Tables Vol C Tables 4.2.6.8 and 6.1.1.4'
H H 0.0000 0.0000 'International Tables Vol C Tables 4.2.6.8 and 6.1.1.4'

loop_
_geom_angle_atom_site_label_1
_geom_angle_atom_site_label_2
_geom_angle_atom_site_label_3
_geom_angle_site_symmetry_1
_geom_angle_site_symmetry_3
_geom_angle
O1 Cd1 O3 . 4_666 130.69(9)
O1 Cd1 N1 . . 111.08(10)
O3 Cd1 N1 4_666 . 109.28(10)
O1 Cd1 N2 . . 140.02(10)
O3 Cd1 N2 4_666 . 79.71(10)
N1 Cd1 N2 . . 71.40(11)
O1 Cd1 O1 . 3_666 75.26(9)
O3 Cd1 O1 4_666 3_666 83.78(9)
N1 Cd1 O1 . 3_666 81.75(10)
N2 Cd1 O1 . 3_666 141.41(9)
O1 Cd1 O4 . 4_666 91.41(9)
O3 Cd1 O4 4_666 4_666 54.61(9)
N1 Cd1 O4 . 4_666 157.00(10)
N2 Cd1 O4 . 4_666 88.40(10)
O1 Cd1 O4 3_666 4_666 109.75(10)
O1 Cd1 O2 . . 53.73(8)
O3 Cd1 O2 4_666 . 150.62(10)
N1 Cd1 O2 . . 90.64(10)
N2 Cd1 O2 . . 86.87(9)
O1 Cd1 O2 3_666 . 121.35(8)
O4 Cd1 O2 4_666 . 99.35(9)
O1 Cd1 C14 . 4_666 115.00(10)
O3 Cd1 C14 4_666 4_666 27.48(10)
N1 Cd1 C14 . 4_666 132.93(11)
N2 Cd1 C14 . 4_666 79.51(11)
O1 Cd1 C14 3_666 4_666 100.74(10)
O4 Cd1 C14 4_666 4_666 27.63(10)
O2 Cd1 C14 . 4_666 124.36(11)
O2 C1 O1 . . 121.0(3)
O2 C1 C2 . . 120.0(3)
O1 C1 C2 . . 118.9(3)
C3 C2 C7 . . 118.0(3)
C3 C2 C1 . . 118.7(3)
C7 C2 C1 . . 123.3(3)
C4 C3 C2 . . 121.8(4)
C4 C3 H3 . . 119.1
C2 C3 H3 . . 119.1
C3 C4 C5 . . 119.4(4)
C3 C4 H4 . . 120.3
C5 C4 H4 . . 120.3
C4 C5 C6 . . 120.9(4)
C4 C5 H5 . . 119.5
C6 C5 H5 . . 119.5
C5 C6 C7 . . 120.6(4)
C5 C6 H6 . . 119.7
C7 C6 H6 . . 119.7
C6 C7 C2 . . 119.3(3)
C6 C7 S1 . . 121.2(3)
C2 C7 S1 . . 119.4(3)
C9 C8 C13 . . 117.8(4)
C9 C8 S2 . . 122.7(3)
C13 C8 S2 . . 119.5(3)
C10 C9 C8 . . 121.7(4)
C10 C9 H9 . . 119.1
C8 C9 H9 . . 119.1
C11 C10 C9 . . 120.1(4)
C11 C10 H10 . . 120.0
C9 C10 H10 . . 120.0
C12 C11 C10 . . 119.2(4)
C12 C11 H11 . . 120.4
C10 C11 H11 . . 120.4
C11 C12 C13 . . 121.8(4)
C11 C12 H12 . . 119.1
C13 C12 H12 . . 119.1
C12 C13 C8 . . 119.3(4)
C12 C13 C14 . . 119.4(3)
C8 C13 C14 . . 121.3(4)
O3 C14 O4 . . 121.3(4)
O3 C14 C13 . . 118.2(3)
O4 C14 C13 . . 120.4(4)
O3 C14 Cd1 . 4_465 58.3(2)
O4 C14 Cd1 . 4_465 64.7(2)
C13 C14 Cd1 . 4_465 163.6(2)
N1 C15 C16 . . 122.2(4)
N1 C15 H15 . . 118.9
C16 C15 H15 . . 118.9
C17 C16 C15 . . 118.4(4)
C17 C16 H16 . . 120.8
C15 C16 H16 . . 120.8
C16 C17 C18 . . 121.2(4)
C16 C17 H17 . . 119.4
C18 C17 H17 . . 119.4
C17 C18 C26 . . 117.1(4)
C17 C18 C19 . . 123.2(4)
C26 C18 C19 . . 119.6(4)
C20 C19 C18 . . 121.4(4)
C20 C19 H19 . . 119.3
C18 C19 H19 . . 119.3
C19 C20 C21 . . 121.4(4)
C19 C20 H20 . . 119.3
C21 C20 H20 . . 119.3
C22 C21 C25 . . 117.6(4)
C22 C21 C20 . . 123.3(4)
C25 C21 C20 . . 119.0(4)
C23 C22 C21 . . 120.4(4)
C23 C22 H22 . . 119.8
C21 C22 H22 . . 119.8
C22 C23 C24 . . 118.4(4)
C22 C23 H23 . . 120.8
C24 C23 H23 . . 120.8
N2 C24 C23 . . 123.1(4)
N2 C24 H24 . . 118.4
C23 C24 H24 . . 118.4
N2 C25 C21 . . 122.2(4)
N2 C25 C26 . . 118.2(3)
C21 C25 C26 . . 119.6(4)
N1 C26 C18 . . 121.7(4)
N1 C26 C25 . . 119.2(3)
C18 C26 C25 . . 119.1(4)
C15 N1 C26 . . 119.2(3)
C15 N1 Cd1 . . 124.9(3)
C26 N1 Cd1 . . 115.5(2)
C24 N2 C25 . . 118.2(3)
C24 N2 Cd1 . . 127.3(3)
C25 N2 Cd1 . . 113.9(2)
C1 O1 Cd1 . . 97.6(2)
C1 O1 Cd1 . 3_666 143.8(2)
Cd1 O1 Cd1 . 3_666 104.74(9)
C1 O2 Cd1 . . 87.5(2)
C14 O3 Cd1 . 4_465 94.2(2)
C14 O4 Cd1 . 4_465 87.6(2)
C7 S1 S2 . . 105.25(12)
C8 S2 S1 . . 104.99(13)

loop_
_geom_bond_atom_site_label_1
_geom_bond_atom_site_label_2
_geom_bond_site_symmetry_2
_geom_bond_distance
_geom_bond_publ_flag
Cd1 O1 . 2.290(2) y
Cd1 O3 4_666 2.308(3) y
Cd1 N1 . 2.314(3) y
Cd1 N2 . 2.388(3) y
Cd1 O1 3_666 2.434(2) y
Cd1 O4 4_666 2.448(3) y
Cd1 O2 . 2.529(3) y
C1 O2 . 1.237(4) ?
C1 O1 . 1.277(4) ?
C1 C2 . 1.495(5) ?
C2 C3 . 1.407(5) ?
C2 C7 . 1.410(5) ?
C3 C4 . 1.372(5) ?
C3 H3 . 0.9300 ?
C4 C5 . 1.374(5) ?
C4 H4 . 0.9300 ?
C5 C6 . 1.377(5) ?
C5 H5 . 0.9300 ?
C6 C7 . 1.396(5) ?
C6 H6 . 0.9300 ?
C7 S1 . 1.794(4) ?
C8 C9 . 1.392(5) ?
C8 C13 . 1.410(5) ?
C8 S2 . 1.800(4) ?
C9 C10 . 1.378(6) ?
C9 H9 . 0.9300 ?
C10 C11 . 1.377(6) ?
C10 H10 . 0.9300 ?
C11 C12 . 1.373(5) ?
C11 H11 . 0.9300 ?
C12 C13 . 1.387(5) ?
C12 H12 . 0.9300 ?
C13 C14 . 1.498(5) ?
C14 O3 . 1.252(4) ?
C14 O4 . 1.256(4) ?
C15 N1 . 1.332(5) ?
C15 C16 . 1.413(6) ?
C15 H15 . 0.9300 ?
C16 C17 . 1.353(6) ?
C16 H16 . 0.9300 ?
C17 C18 . 1.404(6) ?
C17 H17 . 0.9300 ?
C18 C26 . 1.411(5) ?
C18 C19 . 1.418(6) ?
C19 C20 . 1.334(6) ?
C19 H19 . 0.9300 ?
C20 C21 . 1.433(6) ?
C20 H20 . 0.9300 ?
C21 C22 . 1.393(6) ?
C21 C25 . 1.405(5) ?
C22 C23 . 1.361(6) ?
C22 H22 . 0.9300 ?
C23 C24 . 1.403(5) ?
C23 H23 . 0.9300 ?
C24 N2 . 1.328(5) ?
C24 H24 . 0.9300 ?
C25 N2 . 1.356(5) ?
C25 C26 . 1.439(5) ?
C26 N1 . 1.362(4) ?
O1 Cd1 3_666 2.434(2) ?
O3 Cd1 4_465 2.308(3) ?
O4 Cd1 4_465 2.448(3) ?
S1 S2 . 2.0563(14) ?

loop_
_geom_hbond_atom_site_label_D
_geom_hbond_atom_site_label_H
_geom_hbond_atom_site_label_A
_geom_hbond_distance_DH
_geom_hbond_distance_HA
_geom_hbond_distance_DA
_geom_hbond_angle_DHA
C6 H6 S2 0.93 2.65 3.178(4) 117
C9 H9 S1 0.93 2.65 3.191(5) 118

loop_
_geom_torsion_atom_site_label_1
_geom_torsion_atom_site_label_2
_geom_torsion_atom_site_label_3
_geom_torsion_atom_site_label_4
_geom_torsion_site_symmetry_4
_geom_torsion
O2 C1 C2 C3 . -169.8(4)
O1 C1 C2 C3 . 6.4(5)
O2 C1 C2 C7 . 8.1(5)
O1 C1 C2 C7 . -175.8(3)
C7 C2 C3 C4 . -0.5(6)
C1 C2 C3 C4 . 177.5(4)
C2 C3 C4 C5 . -1.1(6)
C3 C4 C5 C6 . 2.0(7)
C4 C5 C6 C7 . -1.3(7)
C5 C6 C7 C2 . -0.2(6)
C5 C6 C7 S1 . 177.7(3)
C3 C2 C7 C6 . 1.1(5)
C1 C2 C7 C6 . -176.8(3)
C3 C2 C7 S1 . -176.9(3)
C1 C2 C7 S1 . 5.3(5)
C13 C8 C9 C10 . -1.9(6)
S2 C8 C9 C10 . 176.7(3)
C8 C9 C10 C11 . -0.7(6)
C9 C10 C11 C12 . 2.9(6)
C10 C11 C12 C13 . -2.5(6)
C11 C12 C13 C8 . -0.1(6)
C11 C12 C13 C14 . 177.8(3)
C9 C8 C13 C12 . 2.2(5)
S2 C8 C13 C12 . -176.4(3)
C9 C8 C13 C14 . -175.6(3)
S2 C8 C13 C14 . 5.8(5)
C12 C13 C14 O3 . 170.1(3)
C8 C13 C14 O3 . -12.1(5)
C12 C13 C14 O4 . -12.7(5)
C8 C13 C14 O4 . 165.2(3)
C12 C13 C14 Cd1 4_465 -116.7(10)
C8 C13 C14 Cd1 4_465 61.2(11)
N1 C15 C16 C17 . -0.5(6)
C15 C16 C17 C18 . -0.5(7)
C16 C17 C18 C26 . -0.1(6)
C16 C17 C18 C19 . -177.4(4)
C17 C18 C19 C20 . 175.0(4)
C26 C18 C19 C20 . -2.2(7)
C18 C19 C20 C21 . 1.8(7)
C19 C20 C21 C22 . -178.6(4)
C19 C20 C21 C25 . 0.1(6)
C25 C21 C22 C23 . 1.8(6)
C20 C21 C22 C23 . -179.4(4)
C21 C22 C23 C24 . -0.2(7)
C22 C23 C24 N2 . -2.2(7)
C22 C21 C25 N2 . -1.4(6)
C20 C21 C25 N2 . 179.8(4)
C22 C21 C25 C26 . 177.1(4)
C20 C21 C25 C26 . -1.7(5)
C17 C18 C26 N1 . 1.8(6)
C19 C18 C26 N1 . 179.2(4)
C17 C18 C26 C25 . -176.7(4)
C19 C18 C26 C25 . 0.6(6)
N2 C25 C26 N1 . 1.2(5)
C21 C25 C26 N1 . -177.4(3)
N2 C25 C26 C18 . 179.8(3)
C21 C25 C26 C18 . 1.3(5)
C16 C15 N1 C26 . 2.2(6)
C16 C15 N1 Cd1 . -169.9(3)
C18 C26 N1 C15 . -2.9(5)
C25 C26 N1 C15 . 175.7(3)
C18 C26 N1 Cd1 . 170.0(3)
C25 C26 N1 Cd1 . -11.5(4)
C23 C24 N2 C25 . 2.7(6)
C23 C24 N2 Cd1 . 172.8(3)
C21 C25 N2 C24 . -0.8(5)
C26 C25 N2 C24 . -179.4(3)
C21 C25 N2 Cd1 . -172.2(3)
C26 C25 N2 Cd1 . 9.2(4)
O2 C1 O1 Cd1 . 3.8(4)
C2 C1 O1 Cd1 . -172.3(3)
O2 C1 O1 Cd1 3_666 -124.4(4)
C2 C1 O1 Cd1 3_666 59.5(5)
O1 C1 O2 Cd1 . -3.4(3)
C2 C1 O2 Cd1 . 172.6(3)
O4 C14 O3 Cd1 4_465 -15.7(4)
C13 C14 O3 Cd1 4_465 161.5(3)
O3 C14 O4 Cd1 4_465 14.8(4)
C13 C14 O4 Cd1 4_465 -162.4(3)
C6 C7 S1 S2 . -13.2(3)
C2 C7 S1 S2 . 164.8(3)
C9 C8 S2 S1 . -2.2(3)
C13 C8 S2 S1 . 176.3(3)
